data_7010721
loop_
_publ_author_name
'Wu, Chuan-De'
'Lu, Can-Zhong'
'Liu, Jia-Cheng'
'Zhuang, Hong-Hui'
'Huang, Jin-Shun'

_publ_section_title
;
 A new heterometalate anion [GdMo6(CH3CHOCOO)6O15]3\^a&#x20AC;&#x201C;
 with a nine-coordinate gadolinium encapsulated at the center
;
_journal_issue 21
_journal_name_full 'Journal of the Chemical Society, Dalton Transactions'
_journal_page_first 3202
_journal_paper_doi 10.1039/b102926f
_journal_year 2001
_chemical_formula_sum 'C18 H36 Gd Mo6 N3 O33'
_chemical_formula_weight 1555.39
_chemical_name_systematic
;
?
;
_space_group_IT_number 167
_symmetry_cell_setting trigonal
_symmetry_space_group_name_Hall '-R 3 2"c'
_symmetry_space_group_name_H-M 'R -3 c :H'
_atom_sites_solution_hydrogens geom
_atom_sites_solution_primary direct
_atom_sites_solution_secondary difmap
_audit_creation_method SHELXL-97
_cell_angle_alpha 90.00
_cell_angle_beta 90.00
_cell_angle_gamma 120.00
_cell_formula_units_Z 6
_cell_length_a 16.344(4)
_cell_length_b 16.344(4)
_cell_length_c 26.728(7)
_cell_measurement_reflns_used 3860
_cell_measurement_temperature 293(2)
_cell_measurement_theta_max 21.48
_cell_measurement_theta_min 2.10
_cell_volume 6183(3)
_computing_cell_refinement 'Siemens SMART & SAINT'
_computing_data_collection 'Siemens SMART'
_computing_data_reduction 'Siemens XPREP'
_computing_molecular_graphics 'Bruker SHELXTL'
_computing_publication_material 'Bruker SHELXTL'
_computing_structure_refinement 'Siemens SHELXTL'
_computing_structure_solution 'Siemens SHELXTL'
_diffrn_ambient_temperature 293(2)
_diffrn_measured_fraction_theta_full 1.000
_diffrn_measured_fraction_theta_max 1.000
_diffrn_measurement_device_type 'SMART CCD'
_diffrn_measurement_method 'phi and omega scans'
_diffrn_radiation_monochromator graphite
_diffrn_radiation_source 'fine-focus sealed tube'
_diffrn_radiation_type MoK\a
_diffrn_radiation_wavelength 0.71073
_diffrn_reflns_av_R_equivalents 0.0660
_diffrn_reflns_av_sigmaI/netI 0.0370
_diffrn_reflns_limit_h_max 16
_diffrn_reflns_limit_h_min -16
_diffrn_reflns_limit_k_max 16
_diffrn_reflns_limit_k_min -16
_diffrn_reflns_limit_l_max 27
_diffrn_reflns_limit_l_min -17
_diffrn_reflns_number 7392
_diffrn_reflns_theta_full 21.48
_diffrn_reflns_theta_max 21.48
_diffrn_reflns_theta_min 2.10
_diffrn_standards_decay_% 0
_diffrn_standards_interval_count 0
_diffrn_standards_interval_time .
_diffrn_standards_number 0
_exptl_absorpt_coefficient_mu 3.461
_exptl_absorpt_correction_T_max 0.6357
_exptl_absorpt_correction_T_min 0.4893
_exptl_absorpt_correction_type empirical
_exptl_absorpt_process_details 'SADABS (Sheldrick, 1996)'
_exptl_crystal_colour colorless
_exptl_crystal_density_diffrn 2.506
_exptl_crystal_density_method 'not measured'
_exptl_crystal_F_000 4470
_exptl_crystal_size_max 0.18
_exptl_crystal_size_mid 0.16
_exptl_crystal_size_min 0.15
_refine_diff_density_max 0.759
_refine_diff_density_min -0.436
_refine_diff_density_rms 0.106
_refine_ls_extinction_coef 0.00000(3)
_refine_ls_extinction_expression Fc^*^=kFc[1+0.001xFc^2^\l^3^/sin(2\q)]^-1/4^
_refine_ls_extinction_method SHELXL
_refine_ls_goodness_of_fit_ref 0.846
_refine_ls_hydrogen_treatment mixed
_refine_ls_matrix_type full
_refine_ls_number_parameters 95
_refine_ls_number_reflns 798
_refine_ls_number_restraints 0
_refine_ls_restrained_S_all 0.846
_refine_ls_R_factor_gt 0.0302
_refine_ls_shift/su_max 1.647
_refine_ls_shift/su_mean 0.017
_refine_ls_structure_factor_coef Fsqd
_refine_ls_weighting_details 'calc w=1/[\s^2^(Fo^2^)+(0.1000P)^2^+0.0000P] where P=(Fo^2^+2Fc^2^)/3'
_refine_ls_weighting_scheme calc
_refine_ls_wR_factor_gt 0.0949
_refine_ls_wR_factor_ref 0.1107
_reflns_number_gt 628
_reflns_number_total 798
_reflns_threshold_expression >2sigma(I)
_cod_data_source_file b102926f.txt
_cod_data_source_block Mo6Gd
_cod_depositor_comments
;
The following automatic conversions were performed:
'_symmetry_cell_setting' value 'Trigonal' changed to 'trigonal' according
to '/home/saulius/struct/CIF-dictionaries/cif_core.dic' dictionary named
'cif_core.dic' version 2.4.1 from 2010-06-29.

Automatic conversion script
Id: cif_fix_enum 1527 2010-12-29 10:47:43Z saulius 
;
_cod_original_sg_symbol_H-M R-3c
_cod_database_code 7010721
_refine_ls_r_factor_ref 0.0486

loop_
_symmetry_equiv_pos_as_xyz
'x, y, z'
'-y, x-y, z'
'-x+y, -x, z'
'y, x, -z+1/2'
'x-y, -y, -z+1/2'
'-x, -x+y, -z+1/2'
'x+2/3, y+1/3, z+1/3'
'-y+2/3, x-y+1/3, z+1/3'
'-x+y+2/3, -x+1/3, z+1/3'
'y+2/3, x+1/3, -z+5/6'
'x-y+2/3, -y+1/3, -z+5/6'
'-x+2/3, -x+y+1/3, -z+5/6'
'x+1/3, y+2/3, z+2/3'
'-y+1/3, x-y+2/3, z+2/3'
'-x+y+1/3, -x+2/3, z+2/3'
'y+1/3, x+2/3, -z+7/6'
'x-y+1/3, -y+2/3, -z+7/6'
'-x+1/3, -x+y+2/3, -z+7/6'
'-x, -y, -z'
'y, -x+y, -z'
'x-y, x, -z'
'-y, -x, z-1/2'
'-x+y, y, z-1/2'
'x, x-y, z-1/2'
'-x+2/3, -y+1/3, -z+1/3'
'y+2/3, -x+y+1/3, -z+1/3'
'x-y+2/3, x+1/3, -z+1/3'
'-y+2/3, -x+1/3, z-1/6'
'-x+y+2/3, y+1/3, z-1/6'
'x+2/3, x-y+1/3, z-1/6'
'-x+1/3, -y+2/3, -z+2/3'
'y+1/3, -x+y+2/3, -z+2/3'
'x-y+1/3, x+2/3, -z+2/3'
'-y+1/3, -x+2/3, z+1/6'
'-x+y+1/3, y+2/3, z+1/6'
'x+1/3, x-y+2/3, z+1/6'

loop_
_atom_site_label
_atom_site_type_symbol
_atom_site_fract_x
_atom_site_fract_y
_atom_site_fract_z
_atom_site_U_iso_or_equiv
_atom_site_adp_type
_atom_site_occupancy
_atom_site_symmetry_multiplicity
_atom_site_calc_flag
_atom_site_refinement_flags
_atom_site_disorder_assembly
_atom_site_disorder_group
Gd1 Gd -0.6667 -0.3333 0.4167 0.0402(5) Uani 1 6 d S . .
Mo1 Mo -0.43276(6) -0.17759(6) 0.46938(3) 0.0526(5) Uani 1 1 d . . .
O1 O -0.3639(5) -0.2066(5) 0.4350(3) 0.074(2) Uani 1 1 d . . .
O2 O -0.3642(5) -0.0595(5) 0.4798(2) 0.0647(19) Uani 1 1 d . . .
O3 O -0.4197(4) -0.2208(5) 0.5341(2) 0.061(2) Uani 1 1 d . . .
O4 O -0.6090(5) -0.4527(5) 0.5203(2) 0.0555(17) Uani 1 1 d . . .
O5 O -0.5539(4) -0.3208(4) 0.4770(2) 0.0477(16) Uani 1 1 d . . .
O6 O -0.5177(5) -0.1844(5) 0.4167 0.050(2) Uani 1 2 d S . .
C1 C -0.4725(7) -0.3155(7) 0.5520(3) 0.057(3) Uani 1 1 d . . .
H1A H -0.4312 -0.3429 0.5518 0.069 Uiso 1 1 calc R . .
C2 C -0.5054(9) -0.3192(9) 0.6024(4) 0.076(3) Uani 1 1 d . . .
H2A H -0.4524 -0.2830 0.6240 0.114 Uiso 1 1 calc R . .
H2B H -0.5389 -0.3837 0.6135 0.114 Uiso 1 1 calc R . .
H2C H -0.5469 -0.2935 0.6032 0.114 Uiso 1 1 calc R . .
C3 C -0.5525(7) -0.3704(7) 0.5149(3) 0.048(2) Uani 1 1 d . . .
N1 N -0.2984(8) -0.3333 0.4167 0.083(4) Uani 1 2 d S . .

loop_
_atom_site_aniso_label
_atom_site_aniso_U_11
_atom_site_aniso_U_22
_atom_site_aniso_U_33
_atom_site_aniso_U_23
_atom_site_aniso_U_13
_atom_site_aniso_U_12
Gd1 0.0432(6) 0.0432(6) 0.0343(7) 0.000 0.000 0.0216(3)
Mo1 0.0453(6) 0.0525(7) 0.0517(7) 0.0018(4) -0.0053(4) 0.0184(5)
O1 0.059(5) 0.087(6) 0.076(5) -0.007(4) 0.004(4) 0.036(4)
O2 0.066(5) 0.060(5) 0.058(4) 0.000(3) -0.015(3) 0.023(4)
O3 0.056(4) 0.054(5) 0.055(4) 0.002(3) -0.019(3) 0.014(4)
O4 0.059(5) 0.062(5) 0.044(4) 0.002(3) -0.010(3) 0.029(4)
O5 0.055(4) 0.045(4) 0.040(4) 0.003(3) -0.006(3) 0.023(3)
O6 0.054(4) 0.054(4) 0.032(5) -0.001(2) 0.001(2) 0.020(5)
C1 0.059(7) 0.060(7) 0.057(7) -0.007(5) -0.014(5) 0.033(6)
C2 0.099(9) 0.085(9) 0.043(7) 0.000(6) -0.005(6) 0.045(8)
C3 0.052(6) 0.047(7) 0.044(6) 0.000(5) -0.006(5) 0.023(6)
N1 0.077(7) 0.119(12) 0.066(8) 0.031(8) 0.015(4) 0.059(6)

loop_
_atom_type_symbol
_atom_type_description
_atom_type_scat_dispersion_real
_atom_type_scat_dispersion_imag
_atom_type_scat_source
C C 0.0033 0.0016 'International Tables Vol C Tables 4.2.6.8 and 6.1.1.4'
H H 0.0000 0.0000 'International Tables Vol C Tables 4.2.6.8 and 6.1.1.4'
N N 0.0061 0.0033 'International Tables Vol C Tables 4.2.6.8 and 6.1.1.4'
O O 0.0106 0.0060 'International Tables Vol C Tables 4.2.6.8 and 6.1.1.4'
Mo Mo -1.6832 0.6857 'International Tables Vol C Tables 4.2.6.8 and 6.1.1.4'
Gd Gd -0.1653 3.9035 'International Tables Vol C Tables 4.2.6.8 and 6.1.1.4'

loop_
_geom_angle_atom_site_label_1
_geom_angle_atom_site_label_2
_geom_angle_atom_site_label_3
_geom_angle
_geom_angle_site_symmetry_1
_geom_angle_site_symmetry_3
_geom_angle_publ_flag
O5 Gd1 O5 79.1(2) 2_455 3_445 ?
O5 Gd1 O5 79.1(2) 2_455 . ?
O5 Gd1 O5 79.1(2) 3_445 . ?
O5 Gd1 O5 86.0(3) 2_455 10_455 ?
O5 Gd1 O5 145.0(3) 3_445 10_455 ?
O5 Gd1 O5 129.0(3) . 10_455 ?
O5 Gd1 O5 129.0(3) 2_455 12_345 ?
O5 Gd1 O5 86.0(3) 3_445 12_345 ?
O5 Gd1 O5 145.0(3) . 12_345 ?
O5 Gd1 O5 79.1(2) 10_455 12_345 ?
O5 Gd1 O5 145.0(3) 2_455 11_445 ?
O5 Gd1 O5 129.0(3) 3_445 11_445 ?
O5 Gd1 O5 86.0(3) . 11_445 ?
O5 Gd1 O5 79.1(2) 10_455 11_445 ?
O5 Gd1 O5 79.1(2) 12_345 11_445 ?
O5 Gd1 O6 64.50(14) 2_455 2_455 ?
O5 Gd1 O6 72.49(14) 3_445 2_455 ?
O5 Gd1 O6 137.00(15) . 2_455 ?
O5 Gd1 O6 72.49(14) 10_455 2_455 ?
O5 Gd1 O6 64.50(14) 12_345 2_455 ?
O5 Gd1 O6 137.00(15) 11_445 2_455 ?
O5 Gd1 O6 72.49(14) 2_455 . ?
O5 Gd1 O6 137.00(15) 3_445 . ?
O5 Gd1 O6 64.50(14) . . ?
O5 Gd1 O6 64.50(14) 10_455 . ?
O5 Gd1 O6 137.01(15) 12_345 . ?
O5 Gd1 O6 72.49(14) 11_445 . ?
O6 Gd1 O6 120.000(1) 2_455 . ?
O5 Gd1 O6 137.00(15) 2_455 3_445 ?
O5 Gd1 O6 64.50(14) 3_445 3_445 ?
O5 Gd1 O6 72.49(14) . 3_445 ?
O5 Gd1 O6 137.01(15) 10_455 3_445 ?
O5 Gd1 O6 72.49(14) 12_345 3_445 ?
O5 Gd1 O6 64.50(14) 11_445 3_445 ?
O6 Gd1 O6 120.000(2) 2_455 3_445 ?
O6 Gd1 O6 120.0 . 3_445 ?
O1 Mo1 O2 104.7(4) . . ?
O1 Mo1 O3 100.0(3) . . ?
O2 Mo1 O3 98.0(3) . . ?
O1 Mo1 O6 98.5(3) . . ?
O2 Mo1 O6 103.3(3) . . ?
O3 Mo1 O6 147.2(3) . . ?
O1 Mo1 O5 97.1(3) . . ?
O2 Mo1 O5 157.9(3) . . ?
O3 Mo1 O5 74.4(2) . . ?
O6 Mo1 O5 76.6(3) . . ?
O1 Mo1 O4 173.0(3) . 2_455 ?
O2 Mo1 O4 82.3(3) . 2_455 ?
O3 Mo1 O4 77.7(3) . 2_455 ?
O6 Mo1 O4 80.64(17) . 2_455 ?
O5 Mo1 O4 75.9(2) . 2_455 ?
Mo1 O1 N1 148.5(4) . . ?
C1 O3 Mo1 125.7(5) . . ?
C3 O4 Mo1 132.6(6) . 3_445 ?
C3 O5 Mo1 116.7(6) . . ?
C3 O5 Gd1 136.5(6) . . ?
Mo1 O5 Gd1 106.1(2) . . ?
Mo1 O6 Mo1 134.6(5) . 10_455 ?
Mo1 O6 Gd1 112.7(2) . . ?
Mo1 O6 Gd1 112.7(2) 10_455 . ?
O3 C1 C2 111.8(9) . . ?
O3 C1 C3 107.2(8) . . ?
C2 C1 C3 113.0(9) . . ?
O4 C3 O5 123.2(8) . . ?
O4 C3 C1 122.3(8) . . ?
O5 C3 C1 114.5(9) . . ?
O2 N1 O2 173.9(6) 21_556 28_445 ?
O2 N1 O1 88.1(3) 21_556 . ?
O2 N1 O1 96.5(3) 28_445 . ?
O2 N1 O1 96.5(3) 21_556 11_445 ?
O2 N1 O1 88.1(3) 28_445 11_445 ?
O1 N1 O1 82.9(5) . 11_445 ?

loop_
_geom_bond_atom_site_label_1
_geom_bond_atom_site_label_2
_geom_bond_distance
_geom_bond_site_symmetry_2
_geom_bond_publ_flag
Gd1 O5 2.379(6) 2_455 ?
Gd1 O5 2.379(6) 3_445 ?
Gd1 O5 2.379(6) . ?
Gd1 O5 2.379(6) 10_455 ?
Gd1 O5 2.379(6) 12_345 ?
Gd1 O5 2.379(6) 11_445 ?
Gd1 O6 2.434(9) 2_455 ?
Gd1 O6 2.434(9) . ?
Gd1 O6 2.434(9) 3_445 ?
Mo1 O1 1.693(7) . ?
Mo1 O2 1.701(7) . ?
Mo1 O3 1.919(6) . ?
Mo1 O6 1.942(3) . ?
Mo1 O5 2.192(6) . ?
Mo1 O4 2.476(7) 2_455 ?
O1 N1 2.810(12) . ?
O3 C1 1.426(12) . ?
O4 C3 1.200(11) . ?
O4 Mo1 2.476(7) 3_445 ?
O5 C3 1.305(11) . ?
O6 Mo1 1.942(3) 10_455 ?
C1 C2 1.440(13) . ?
C1 C3 1.525(13) . ?
N1 O2 2.805(6) 21_556 ?
N1 O2 2.805(6) 28_445 ?
N1 O1 2.810(12) 11_445 ?
